data_7241056
loop_
_publ_author_name
'Tervola, Essi'
'Truong, Khai-Nghi'
'Ward, Jas S.'
'Priimagi, Arri'
'Rissanen, Kari'

_publ_section_title
;
 Fluorescence enhancement of quinolines by protonation
;
_journal_issue 49
_journal_name_full 'RSC Advances'
_journal_page_first 29385
_journal_page_last 29393
_journal_paper_doi 10.1039/D0RA04691D
_journal_volume 10
_journal_year 2020
_chemical_formula_moiety 'C13 H10 N, 2(C2 H1.50 Cl2 O2)'
_chemical_formula_sum 'C17 H13 Cl4 N O4'
_chemical_formula_weight 437.08
_chemical_name_common Acridine+Dichloroacetate
_chemical_name_systematic 7
_space_group_crystal_system triclinic
_space_group_IT_number 2
_space_group_name_Hall '-P 1'
_space_group_name_H-M_alt 'P -1'
_atom_sites_solution_hydrogens geom
_audit_creation_method SHELXL-2017/1
_audit_update_record
;
2020-05-04 deposited with the CCDC.	2020-07-24 downloaded from the CCDC.
;
_cell_angle_alpha 104.058(3)
_cell_angle_beta 96.799(2)
_cell_angle_gamma 95.159(3)
_cell_formula_units_Z 1
_cell_length_a 6.0822(3)
_cell_length_b 7.8975(4)
_cell_length_c 9.9912(19)
_cell_measurement_reflns_used 1530
_cell_measurement_temperature 170(2)
_cell_measurement_theta_max 30.999
_cell_measurement_theta_min 0.407
_cell_volume 458.75(9)
_computing_cell_refinement 'HKL Scalepack (Otwinowski & Minor 1997)'
_computing_data_collection 'Collect (Bruker AXS BV, 1997-2004)'
_computing_data_reduction 'HKL Denzo and Scalepack (Otwinowski & Minor 1997)'
_computing_molecular_graphics 'PLATON (Spek, 2009)'
_computing_structure_refinement 'SHELXL-2017/1 (Sheldrick, 2017)'
_computing_structure_solution 'SHELXT 2014/5 (Sheldrick, 2014)'
_diffrn_ambient_temperature 170(2)
_diffrn_measured_fraction_theta_full 0.993
_diffrn_measured_fraction_theta_max 0.993
_diffrn_measurement_device '95mm CCD camera on \k-goniostat'
_diffrn_measurement_device_type KappaCCD
_diffrn_measurement_method CCD
_diffrn_radiation_monochromator 'horizonally mounted graphite crystal'
_diffrn_radiation_type MoK\a
_diffrn_radiation_wavelength 0.71073
_diffrn_reflns_av_R_equivalents 0.0229
_diffrn_reflns_av_unetI/netI 0.0655
_diffrn_reflns_Laue_measured_fraction_full 0.993
_diffrn_reflns_Laue_measured_fraction_max 0.993
_diffrn_reflns_limit_h_max 7
_diffrn_reflns_limit_h_min -5
_diffrn_reflns_limit_k_max 9
_diffrn_reflns_limit_k_min -9
_diffrn_reflns_limit_l_max 11
_diffrn_reflns_limit_l_min -10
_diffrn_reflns_number 3384
_diffrn_reflns_point_group_measured_fraction_full 0.993
_diffrn_reflns_point_group_measured_fraction_max 0.993
_diffrn_reflns_theta_full 25.096
_diffrn_reflns_theta_max 25.096
_diffrn_reflns_theta_min 2.124
_exptl_absorpt_coefficient_mu 0.668
_exptl_absorpt_correction_T_max 0.7462
_exptl_absorpt_correction_T_min 0.6543
_exptl_absorpt_correction_type multi-scan
_exptl_absorpt_process_details SADABS
_exptl_crystal_colour yellow
_exptl_crystal_density_diffrn 1.582
_exptl_crystal_description plate
_exptl_crystal_F_000 222
_exptl_crystal_size_max 0.26
_exptl_crystal_size_mid 0.23
_exptl_crystal_size_min 0.12
_refine_diff_density_max 0.284
_refine_diff_density_min -0.408
_refine_diff_density_rms 0.052
_refine_ls_extinction_method none
_refine_ls_goodness_of_fit_ref 1.013
_refine_ls_hydrogen_treatment constr
_refine_ls_matrix_type full
_refine_ls_number_parameters 118
_refine_ls_number_reflns 1624
_refine_ls_number_restraints 0
_refine_ls_restrained_S_all 1.013
_refine_ls_R_factor_all 0.0519
_refine_ls_R_factor_gt 0.0457
_refine_ls_shift/su_max 0.000
_refine_ls_shift/su_mean 0.000
_refine_ls_structure_factor_coef Fsqd
_refine_ls_weighting_details 'w=1/[\s^2^(Fo^2^)+(0.0026P)^2^+0.8000P] where P=(Fo^2^+2Fc^2^)/3'
_refine_ls_weighting_scheme calc
_refine_ls_wR_factor_gt 0.1186
_refine_ls_wR_factor_ref 0.1209
_reflns_Friedel_coverage 0.000
_reflns_number_gt 1433
_reflns_number_total 1624
_reflns_threshold_expression 'I > 2\s(I)'
_cod_data_source_file d0ra04691d2.cif
_cod_data_source_block 7
_cod_depositor_comments 'Adding full bibliography for 7241053--7241066.cif.'
_cod_database_code 7241056
_shelx_shelxl_version_number 2017/1
_shelx_space_group_comment
;
The symmetry employed for this shelxl refinement is uniquely defined
by the following loop, which should always be used as a source of
symmetry information in preference to the above space-group names.
They are only intended as comments.
;
_shelx_estimated_absorpt_t_min 0.845
_shelx_estimated_absorpt_t_max 0.924

loop_
_space_group_symop_operation_xyz
'x, y, z'
'-x, -y, -z'

loop_
_atom_site_label
_atom_site_type_symbol
_atom_site_fract_x
_atom_site_fract_y
_atom_site_fract_z
_atom_site_U_iso_or_equiv
_atom_site_adp_type
_atom_site_occupancy
_atom_site_site_symmetry_order
_atom_site_calc_flag
_atom_site_refinement_flags_posn
_atom_site_refinement_flags_adp
_atom_site_refinement_flags_occupancy
_atom_site_disorder_assembly
_atom_site_disorder_group
N10 N 0.0005(5) 0.4695(4) 0.1303(3) 0.0323(6) Uani 0.5 1 d . . P A 1
H10N H 0.001409 0.445572 0.228196 0.039 Uiso 0.5 1 calc R U P A 1
C9 C 0.0005(5) 0.4695(4) 0.1303(3) 0.0323(6) Uani 0.5 1 d . . P A 2
H9 H 0.001326 0.447645 0.219724 0.039 Uiso 0.5 1 calc R U P A 2
C1 C 0.3608(6) 0.7115(4) -0.0519(4) 0.0434(9) Uani 1 1 d . . . . .
H1 H 0.363576 0.734555 -0.140748 0.052 Uiso 1 1 calc R U . . .
C2 C 0.5331(6) 0.7804(4) 0.0536(5) 0.0496(10) Uani 1 1 d . . . . .
H2 H 0.656875 0.850892 0.037014 0.059 Uiso 1 1 calc R U . . .
C3 C 0.5315(6) 0.7494(5) 0.1857(4) 0.0485(10) Uani 1 1 d . . . . .
H3 H 0.653570 0.800240 0.257079 0.058 Uiso 1 1 calc R U . . .
C4 C 0.3601(6) 0.6488(4) 0.2139(4) 0.0406(8) Uani 1 1 d . . . . .
H4 H 0.362087 0.627847 0.303726 0.049 Uiso 1 1 calc R U . . .
C4A C 0.1761(5) 0.5744(4) 0.1067(3) 0.0324(7) Uani 1 1 d . . . . .
C9A C 0.1780(5) 0.6052(4) -0.0272(3) 0.0319(7) Uani 1 1 d . . . . .
Cl1 Cl 0.09575(14) 0.05894(11) 0.19153(9) 0.0430(3) Uani 1 1 d . . . . .
Cl2 Cl 0.49944(14) 0.18557(13) 0.39324(10) 0.0506(3) Uani 1 1 d . . . . .
O1 O 0.0635(6) 0.3832(3) 0.4108(3) 0.0805(12) Uani 1 1 d . . . . .
H1O H 0.000337 0.454602 0.465797 0.121 Uiso 0.5 1 calc R U P . .
O2 O 0.0431(4) 0.2294(3) 0.5671(3) 0.0436(6) Uani 1 1 d . . . . .
C11 C 0.0958(5) 0.2520(4) 0.4598(4) 0.0339(7) Uani 1 1 d . . . . .
C12 C 0.2107(5) 0.1099(4) 0.3697(3) 0.0327(7) Uani 1 1 d . . . . .
H12 H 0.191527 0.000761 0.403282 0.039 Uiso 1 1 calc R U . . .

loop_
_atom_site_aniso_label
_atom_site_aniso_U_11
_atom_site_aniso_U_22
_atom_site_aniso_U_33
_atom_site_aniso_U_23
_atom_site_aniso_U_13
_atom_site_aniso_U_12
N10 0.0442(17) 0.0305(14) 0.0229(15) 0.0056(11) 0.0084(12) 0.0074(12)
C9 0.0442(17) 0.0305(14) 0.0229(15) 0.0056(11) 0.0084(12) 0.0074(12)
C1 0.049(2) 0.0368(17) 0.047(2) 0.0098(16) 0.0216(17) 0.0065(15)
C2 0.0361(19) 0.0340(18) 0.075(3) 0.0034(18) 0.0162(19) 0.0024(15)
C3 0.039(2) 0.0388(19) 0.058(3) -0.0045(17) 0.0007(18) 0.0080(15)
C4 0.0419(19) 0.0366(17) 0.038(2) -0.0005(15) -0.0004(15) 0.0148(15)
C4A 0.0392(17) 0.0277(15) 0.0291(17) 0.0018(13) 0.0075(13) 0.0108(13)
C9A 0.0374(17) 0.0271(15) 0.0317(18) 0.0042(13) 0.0101(14) 0.0090(13)
Cl1 0.0444(5) 0.0416(5) 0.0387(5) 0.0042(4) -0.0008(4) 0.0092(4)
Cl2 0.0334(5) 0.0686(6) 0.0436(6) 0.0038(4) 0.0075(4) -0.0004(4)
O1 0.158(3) 0.0398(15) 0.075(2) 0.0292(15) 0.082(2) 0.0482(18)
O2 0.0518(15) 0.0417(13) 0.0422(15) 0.0142(11) 0.0179(12) 0.0081(11)
C11 0.0376(17) 0.0292(16) 0.0366(19) 0.0078(14) 0.0150(14) 0.0030(13)
C12 0.0352(17) 0.0308(16) 0.0325(18) 0.0079(13) 0.0076(14) 0.0028(13)

loop_
_atom_type_symbol
_atom_type_description
_atom_type_scat_dispersion_real
_atom_type_scat_dispersion_imag
_atom_type_scat_source
C C 0.0033 0.0016 'International Tables Vol C Tables 4.2.6.8 and 6.1.1.4'
H H 0.0000 0.0000 'International Tables Vol C Tables 4.2.6.8 and 6.1.1.4'
N N 0.0061 0.0033 'International Tables Vol C Tables 4.2.6.8 and 6.1.1.4'
O O 0.0106 0.0060 'International Tables Vol C Tables 4.2.6.8 and 6.1.1.4'
Cl Cl 0.1484 0.1585 'International Tables Vol C Tables 4.2.6.8 and 6.1.1.4'

loop_
_geom_angle_atom_site_label_1
_geom_angle_atom_site_label_2
_geom_angle_atom_site_label_3
_geom_angle
_geom_angle_site_symmetry_1
_geom_angle_site_symmetry_3
_geom_angle_publ_flag
C4A N10 C9A 121.7(3) . 2_565 ?
C4A N10 H10N 119.2 . . ?
C9A N10 H10N 119.2 2_565 . ?
C4A C9 C9A 121.7(3) . 2_565 ?
C4A C9 H9 119.2 . . ?
C9A C9 H9 119.2 2_565 . ?
C2 C1 C9A 119.1(4) . . ?
C2 C1 H1 120.5 . . ?
C9A C1 H1 120.5 . . ?
C1 C2 C3 121.4(3) . . ?
C1 C2 H2 119.3 . . ?
C3 C2 H2 119.3 . . ?
C4 C3 C2 121.4(3) . . ?
C4 C3 H3 119.3 . . ?
C2 C3 H3 119.3 . . ?
C3 C4 C4A 119.0(4) . . ?
C3 C4 H4 120.5 . . ?
C4A C4 H4 120.5 . . ?
C9 C4A C9A 119.5(3) . . ?
N10 C4A C9A 119.5(3) . . ?
C9 C4A C4 120.9(3) . . ?
N10 C4A C4 120.9(3) . . ?
C9A C4A C4 119.6(3) . . ?
N10 C9A C1 121.7(3) 2_565 . ?
N10 C9A C4A 118.8(3) 2_565 . ?
C1 C9A C4A 119.5(3) . . ?
C11 O1 H1O 109.5 . . ?
O2 C11 O1 126.3(3) . . ?
O2 C11 C12 118.4(3) . . ?
O1 C11 C12 115.3(3) . . ?
C11 C12 Cl1 112.0(2) . . ?
C11 C12 Cl2 108.1(2) . . ?
Cl1 C12 Cl2 110.83(18) . . ?
C11 C12 H12 108.6 . . ?
Cl1 C12 H12 108.6 . . ?
Cl2 C12 H12 108.6 . . ?

loop_
_geom_bond_atom_site_label_1
_geom_bond_atom_site_label_2
_geom_bond_distance
_geom_bond_site_symmetry_2
_geom_bond_publ_flag
N10 C4A 1.370(4) . ?
N10 C9A 1.383(4) 2_565 ?
N10 H10N 1.0400 . ?
C9 C4A 1.370(4) . ?
C9 C9A 1.383(4) 2_565 ?
C9 H9 0.9500 . ?
C1 C2 1.365(5) . ?
C1 C9A 1.414(5) . ?
C1 H1 0.9500 . ?
C2 C3 1.401(6) . ?
C2 H2 0.9500 . ?
C3 C4 1.352(5) . ?
C3 H3 0.9500 . ?
C4 C4A 1.427(5) . ?
C4 H4 0.9500 . ?
C4A C9A 1.418(5) . ?
Cl1 C12 1.768(3) . ?
Cl2 C12 1.772(3) . ?
O1 C11 1.270(4) . ?
O1 H1O 0.8400 . ?
O2 C11 1.203(4) . ?
C11 C12 1.535(4) . ?
C12 H12 1.0000 . ?
